data_7033794
loop_
_publ_author_name
'Sgro, Michael J.'
'Piers, Warren E.'
'Romero, Patricio E.'

_publ_section_title
;
 Synthesis, structural characterization and thermal properties of copper
 and silver silyl complexes.
;
_journal_issue 8
_journal_name_full 'Dalton transactions (Cambridge, England : 2003)'
_journal_page_first 3817
_journal_page_last 3828
_journal_paper_doi 10.1039/c4dt03770g
_journal_volume 44
_journal_year 2015
_chemical_formula_sum 'C26 H62 Cu2 N4 Si6'
_chemical_formula_weight 726.42
_space_group_IT_number 15
_symmetry_cell_setting monoclinic
_symmetry_space_group_name_Hall '-C 2yc'
_symmetry_space_group_name_H-M 'C 1 2/c 1'
_atom_sites_solution_hydrogens geom
_atom_sites_solution_primary direct
_atom_sites_solution_secondary difmap
_audit_creation_method SHELXL-97
_audit_update_record
;
2014-12-04 deposited with the CCDC.
2015-01-12 downloaded from the CCDC.
;
_cell_angle_alpha 90.00
_cell_angle_beta 103.296(2)
_cell_angle_gamma 90.00
_cell_formula_units_Z 4
_cell_length_a 20.7709(10)
_cell_length_b 9.2426(4)
_cell_length_c 21.9292(10)
_cell_measurement_reflns_used 5767
_cell_measurement_temperature 173(2)
_cell_measurement_theta_max 68.28
_cell_measurement_theta_min 4.14
_cell_volume 4097.1(3)
_computing_cell_refinement 'Bruker SAINT'
_computing_data_collection 'Bruker APEX2'
_computing_data_reduction 'Bruker SAINT'
_computing_molecular_graphics 'Bruker SHELXTL'
_computing_publication_material 'Bruker SHELXTL'
_computing_structure_refinement 'SHELXL-97 (Sheldrick, 1997)'
_computing_structure_solution 'SHELXS-97 (Sheldrick, 1990)'
_diffrn_ambient_temperature 173(2)
_diffrn_measured_fraction_theta_full 0.992
_diffrn_measured_fraction_theta_max 0.992
_diffrn_radiation_monochromator graphite
_diffrn_radiation_source 'fine-focus sealed tube'
_diffrn_radiation_type CuK\a
_diffrn_radiation_wavelength 1.54178
_diffrn_reflns_av_R_equivalents 0.0233
_diffrn_reflns_av_sigmaI/netI 0.0214
_diffrn_reflns_limit_h_max 24
_diffrn_reflns_limit_h_min -24
_diffrn_reflns_limit_k_max 11
_diffrn_reflns_limit_k_min -11
_diffrn_reflns_limit_l_max 26
_diffrn_reflns_limit_l_min -26
_diffrn_reflns_number 13370
_diffrn_reflns_theta_full 68.41
_diffrn_reflns_theta_max 68.41
_diffrn_reflns_theta_min 4.14
_exptl_absorpt_coefficient_mu 3.108
_exptl_absorpt_correction_T_max 0.7531
_exptl_absorpt_correction_T_min 0.6369
_exptl_absorpt_correction_type multi-scan
_exptl_absorpt_process_details sadabs
_exptl_crystal_colour yellow
_exptl_crystal_density_diffrn 1.178
_exptl_crystal_density_method 'not measured'
_exptl_crystal_description plate
_exptl_crystal_F_000 1552
_exptl_crystal_size_max 0.23
_exptl_crystal_size_mid 0.18
_exptl_crystal_size_min 0.18
_refine_diff_density_max 0.902
_refine_diff_density_min -0.658
_refine_diff_density_rms 0.064
_refine_ls_extinction_method none
_refine_ls_goodness_of_fit_ref 1.042
_refine_ls_hydrogen_treatment mixed
_refine_ls_matrix_type full
_refine_ls_number_parameters 186
_refine_ls_number_reflns 3736
_refine_ls_number_restraints 0
_refine_ls_restrained_S_all 1.042
_refine_ls_R_factor_all 0.0529
_refine_ls_R_factor_gt 0.0478
_refine_ls_shift/su_max 0.000
_refine_ls_shift/su_mean 0.000
_refine_ls_structure_factor_coef Fsqd
_refine_ls_weighting_details 'calc w=1/[\s^2^(Fo^2^)+(0.0814P)^2^+5.4680P] where P=(Fo^2^+2Fc^2^)/3'
_refine_ls_weighting_scheme calc
_refine_ls_wR_factor_gt 0.1341
_refine_ls_wR_factor_ref 0.1391
_reflns_number_gt 3295
_reflns_number_total 3736
_reflns_threshold_expression >2sigma(I)
_cod_data_source_file c4dt03770g2.cif
_cod_data_source_block compound5
_cod_depositor_comments
;
The following automatic conversions were performed:

'_symmetry_cell_setting' value 'Monoclinic' changed to 'monoclinic'
according to
/usr/data/users/saulius/crontab/automatic-downloads/rss-feeds/RSC/lib/dictionaries/cif_core.dic
dictionary named 'cif_core.dic' version 2.4.2 from 2011-04-26.

Automatic conversion script
Id: cif_fix_values 3008 2015-01-20 13:52:24Z robertas 

 Adding full bibliography for 7033789--7033802.cif.
;
_cod_original_sg_symbol_H-M C2/c
_cod_database_code 7033794

loop_
_symmetry_equiv_pos_as_xyz
'x, y, z'
'-x, y, -z+1/2'
'x+1/2, y+1/2, z'
'-x+1/2, y+1/2, -z+1/2'
'-x, -y, -z'
'x, -y, z-1/2'
'-x+1/2, -y+1/2, -z'
'x+1/2, -y+1/2, z-1/2'

loop_
_atom_site_label
_atom_site_type_symbol
_atom_site_fract_x
_atom_site_fract_y
_atom_site_fract_z
_atom_site_U_iso_or_equiv
_atom_site_adp_type
_atom_site_occupancy
_atom_site_symmetry_multiplicity
_atom_site_calc_flag
_atom_site_refinement_flags
_atom_site_disorder_assembly
_atom_site_disorder_group
Cu1 Cu -0.01921(2) 0.21838(5) 0.29483(2) 0.04966(18) Uani 1 1 d . . .
Si1 Si 0.09805(4) 0.16674(9) 0.31301(3) 0.0437(2) Uani 1 1 d . . .
Si2 Si 0.10473(4) 0.06824(10) 0.41340(3) 0.0544(2) Uani 1 1 d . . .
Si3 Si 0.18161(5) 0.34405(12) 0.33362(5) 0.0676(3) Uani 1 1 d . . .
N1 N -0.0517(2) 0.4476(5) 0.3728(3) 0.1152(17) Uani 1 1 d . . .
N2 N -0.1022(2) 0.2554(6) 0.39309(15) 0.1068(17) Uani 1 1 d . . .
C1 C -0.06047(18) 0.3089(5) 0.35654(19) 0.0734(11) Uani 1 1 d . . .
C2 C -0.0866(4) 0.4845(10) 0.4178(5) 0.170(5) Uani 1 1 d . . .
H2 H -0.0877 0.5766 0.4368 0.204 Uiso 1 1 calc R . .
C3 C -0.1166(4) 0.3708(13) 0.4284(3) 0.164(4) Uani 1 1 d . . .
H3 H -0.1451 0.3654 0.4566 0.197 Uiso 1 1 calc R . .
C4 C -0.0124(4) 0.5435(8) 0.3447(4) 0.1390(18) Uani 1 1 d . . .
H4A H 0.0102 0.4879 0.3177 0.209 Uiso 1 1 calc R . .
H4B H 0.0206 0.5916 0.3776 0.209 Uiso 1 1 calc R . .
H4C H -0.0410 0.6163 0.3196 0.209 Uiso 1 1 calc R . .
C5 C -0.1275(4) 0.1098(8) 0.3909(4) 0.1390(18) Uani 1 1 d . . .
H5A H -0.1751 0.1106 0.3722 0.209 Uiso 1 1 calc R . .
H5B H -0.1196 0.0706 0.4334 0.209 Uiso 1 1 calc R . .
H5C H -0.1050 0.0494 0.3654 0.209 Uiso 1 1 calc R . .
C6 C 0.0900(3) 0.2064(5) 0.47206(18) 0.0923(14) Uani 1 1 d . . .
H6A H 0.0462 0.2498 0.4571 0.138 Uiso 1 1 calc R . .
H6B H 0.1239 0.2820 0.4770 0.138 Uiso 1 1 calc R . .
H6C H 0.0923 0.1591 0.5125 0.138 Uiso 1 1 calc R . .
C7 C 0.0435(3) -0.0806(6) 0.4135(2) 0.1009(17) Uani 1 1 d . . .
H7A H 0.0506 -0.1220 0.4556 0.151 Uiso 1 1 calc R . .
H7B H 0.0494 -0.1560 0.3838 0.151 Uiso 1 1 calc R . .
H7C H -0.0015 -0.0415 0.4010 0.151 Uiso 1 1 calc R . .
C8 C 0.1870(2) -0.0208(7) 0.4464(2) 0.110(2) Uani 1 1 d . . .
H8A H 0.1879 -0.0577 0.4885 0.165 Uiso 1 1 calc R . .
H8B H 0.2226 0.0501 0.4487 0.165 Uiso 1 1 calc R . .
H8C H 0.1933 -0.1012 0.4192 0.165 Uiso 1 1 calc R . .
C9 C 0.1700(3) 0.4912(8) 0.3876(5) 0.161(4) Uani 1 1 d . A .
H9A H 0.1757 0.4524 0.4301 0.241 Uiso 1 1 calc R . .
H9B H 0.1254 0.5316 0.3737 0.241 Uiso 1 1 calc R . .
H9C H 0.2028 0.5674 0.3875 0.241 Uiso 1 1 calc R . .
C10 C 0.2649(2) 0.2648(7) 0.3668(4) 0.124(2) Uani 1 1 d . A .
H10A H 0.2988 0.3397 0.3692 0.186 Uiso 1 1 calc R . .
H10B H 0.2733 0.1858 0.3398 0.186 Uiso 1 1 calc R . .
H10C H 0.2665 0.2272 0.4089 0.186 Uiso 1 1 calc R . .
C11 C 0.2010(16) 0.389(7) 0.2550(9) 0.128(15) Uani 0.45(5) 1 d P A 1
H11A H 0.1623 0.4340 0.2276 0.192 Uiso 0.45(5) 1 calc PR A 1
H11B H 0.2122 0.2997 0.2355 0.192 Uiso 0.45(5) 1 calc PR A 1
H11C H 0.2386 0.4557 0.2615 0.192 Uiso 0.45(5) 1 calc PR A 1
C11B C 0.1778(13) 0.470(3) 0.2657(11) 0.107(6) Uani 0.55(5) 1 d P A 2
H11D H 0.1360 0.5234 0.2573 0.161 Uiso 0.55(5) 1 calc PR A 2
H11E H 0.1807 0.4138 0.2285 0.161 Uiso 0.55(5) 1 calc PR A 2
H11F H 0.2149 0.5383 0.2757 0.161 Uiso 0.55(5) 1 calc PR A 2
C12 C 0.14181(18) 0.0157(4) 0.27673(16) 0.0658(9) Uani 1 1 d . . .
H12A H 0.1578 0.0574 0.2413 0.079 Uiso 1 1 calc R A .
H12B H 0.1811 -0.0166 0.3086 0.079 Uiso 1 1 calc R . .
C13 C 0.0999(3) -0.1150(5) 0.2533(2) 0.0914(13) Uani 1 1 d . A .
H13A H 0.0865 -0.1621 0.2885 0.137 Uiso 1 1 calc R . .
H13B H 0.1255 -0.1832 0.2341 0.137 Uiso 1 1 calc R . .
H13C H 0.0604 -0.0847 0.2221 0.137 Uiso 1 1 calc R . .

loop_
_atom_site_aniso_label
_atom_site_aniso_U_11
_atom_site_aniso_U_22
_atom_site_aniso_U_33
_atom_site_aniso_U_23
_atom_site_aniso_U_13
_atom_site_aniso_U_12
Cu1 0.0481(3) 0.0472(3) 0.0507(3) -0.00696(17) 0.00523(19) 0.00126(17)
Si1 0.0411(4) 0.0516(4) 0.0367(4) -0.0001(3) 0.0054(3) 0.0010(3)
Si2 0.0592(5) 0.0665(5) 0.0349(4) 0.0009(3) 0.0054(3) 0.0003(4)
Si3 0.0448(5) 0.0770(7) 0.0734(6) 0.0081(5) -0.0022(4) -0.0123(4)
N1 0.083(3) 0.102(3) 0.140(4) -0.064(3) -0.015(2) 0.028(2)
N2 0.093(3) 0.183(5) 0.0432(16) -0.029(2) 0.0125(17) 0.053(3)
C1 0.057(2) 0.083(3) 0.068(2) -0.0327(19) -0.0084(17) 0.0190(18)
C2 0.139(7) 0.183(9) 0.165(8) -0.123(8) -0.013(6) 0.072(6)
C3 0.143(7) 0.257(12) 0.087(4) -0.068(7) 0.014(4) 0.088(8)
C4 0.145(4) 0.105(3) 0.165(5) -0.026(3) 0.030(4) -0.002(3)
C5 0.145(4) 0.105(3) 0.165(5) -0.026(3) 0.030(4) -0.002(3)
C6 0.131(4) 0.100(3) 0.0426(18) -0.0138(19) 0.014(2) 0.009(3)
C7 0.124(4) 0.107(4) 0.064(2) 0.020(2) 0.005(2) -0.044(3)
C8 0.089(3) 0.164(5) 0.077(3) 0.053(3) 0.020(2) 0.048(3)
C9 0.097(4) 0.119(5) 0.267(10) -0.096(6) 0.044(5) -0.042(4)
C10 0.048(2) 0.113(4) 0.188(7) 0.000(4) -0.020(3) -0.005(2)
C11 0.073(12) 0.20(3) 0.101(10) 0.052(14) -0.003(8) -0.076(18)
C11B 0.085(9) 0.093(10) 0.130(10) 0.043(8) -0.007(7) -0.034(7)
C12 0.069(2) 0.081(2) 0.0489(17) -0.0009(16) 0.0160(15) 0.0223(18)
C13 0.110(4) 0.078(3) 0.084(3) -0.024(2) 0.020(2) 0.019(3)

loop_
_atom_type_symbol
_atom_type_description
_atom_type_scat_dispersion_real
_atom_type_scat_dispersion_imag
_atom_type_scat_source
C C 0.0181 0.0091 'International Tables Vol C Tables 4.2.6.8 and 6.1.1.4'
H H 0.0000 0.0000 'International Tables Vol C Tables 4.2.6.8 and 6.1.1.4'
N N 0.0311 0.0180 'International Tables Vol C Tables 4.2.6.8 and 6.1.1.4'
Si Si 0.2541 0.3302 'International Tables Vol C Tables 4.2.6.8 and 6.1.1.4'
Cu Cu -1.9646 0.5888 'International Tables Vol C Tables 4.2.6.8 and 6.1.1.4'

loop_
_geom_angle_atom_site_label_1
_geom_angle_atom_site_label_2
_geom_angle_atom_site_label_3
_geom_angle
_geom_angle_site_symmetry_1
_geom_angle_site_symmetry_3
C1 Cu1 Cu1 153.31(14) . 2
C1 Cu1 Si1 123.79(10) . .
Cu1 Cu1 Si1 66.73(3) 2 .
C1 Cu1 Si1 115.21(10) . 2
Cu1 Cu1 Si1 59.18(2) 2 2
Si1 Cu1 Si1 120.93(3) . 2
C12 Si1 Si3 100.72(13) . .
C12 Si1 Si2 99.96(11) . .
Si3 Si1 Si2 101.95(4) . .
C12 Si1 Cu1 128.62(12) . .
Si3 Si1 Cu1 124.28(5) . .
Si2 Si1 Cu1 94.06(4) . .
C12 Si1 Cu1 90.90(11) . 2
Si3 Si1 Cu1 109.28(4) . 2
Si2 Si1 Cu1 144.33(4) . 2
Cu1 Si1 Cu1 54.09(2) . 2
C7 Si2 C8 103.6(3) . .
C7 Si2 C6 106.2(3) . .
C8 Si2 C6 108.0(3) . .
C7 Si2 Si1 112.97(14) . .
C8 Si2 Si1 112.40(15) . .
C6 Si2 Si1 113.06(15) . .
C9 Si3 C10 106.5(3) . .
C9 Si3 C11B 93.7(11) . .
C10 Si3 C11B 114.7(10) . .
C9 Si3 C11 120(2) . .
C10 Si3 C11 93.9(16) . .
C11B Si3 C11 29.1(12) . .
C9 Si3 Si1 115.8(2) . .
C10 Si3 Si1 112.22(19) . .
C11B Si3 Si1 112.6(4) . .
C11 Si3 Si1 106.1(9) . .
C1 N1 C2 111.3(7) . .
C1 N1 C4 122.4(5) . .
C2 N1 C4 126.3(6) . .
C3 N2 C1 106.8(7) . .
C3 N2 C5 127.7(7) . .
C1 N2 C5 125.4(4) . .
N1 C1 N2 104.6(4) . .
N1 C1 Cu1 123.0(4) . .
N2 C1 Cu1 132.5(3) . .
C3 C2 N1 106.5(6) . .
C3 C2 H2 126.7 . .
N1 C2 H2 126.7 . .
C2 C3 N2 110.8(8) . .
C2 C3 H3 124.6 . .
N2 C3 H3 124.6 . .
N1 C4 H4A 109.5 . .
N1 C4 H4B 109.5 . .
H4A C4 H4B 109.5 . .
N1 C4 H4C 109.5 . .
H4A C4 H4C 109.5 . .
H4B C4 H4C 109.5 . .
N2 C5 H5A 109.5 . .
N2 C5 H5B 109.5 . .
H5A C5 H5B 109.5 . .
N2 C5 H5C 109.5 . .
H5A C5 H5C 109.5 . .
H5B C5 H5C 109.5 . .
Si2 C6 H6A 109.5 . .
Si2 C6 H6B 109.5 . .
H6A C6 H6B 109.5 . .
Si2 C6 H6C 109.5 . .
H6A C6 H6C 109.5 . .
H6B C6 H6C 109.5 . .
Si2 C7 H7A 109.5 . .
Si2 C7 H7B 109.5 . .
H7A C7 H7B 109.5 . .
Si2 C7 H7C 109.5 . .
H7A C7 H7C 109.5 . .
H7B C7 H7C 109.5 . .
Si2 C8 H8A 109.5 . .
Si2 C8 H8B 109.5 . .
H8A C8 H8B 109.5 . .
Si2 C8 H8C 109.5 . .
H8A C8 H8C 109.5 . .
H8B C8 H8C 109.5 . .
Si3 C9 H9A 109.5 . .
Si3 C9 H9B 109.5 . .
H9A C9 H9B 109.5 . .
Si3 C9 H9C 109.5 . .
H9A C9 H9C 109.5 . .
H9B C9 H9C 109.5 . .
Si3 C10 H10A 109.5 . .
Si3 C10 H10B 109.5 . .
H10A C10 H10B 109.5 . .
Si3 C10 H10C 109.5 . .
H10A C10 H10C 109.5 . .
H10B C10 H10C 109.5 . .
Si3 C11 H11A 109.5 . .
Si3 C11 H11B 109.5 . .
Si3 C11 H11C 109.5 . .
Si3 C11B H11D 109.5 . .
Si3 C11B H11E 109.5 . .
H11D C11B H11E 109.5 . .
Si3 C11B H11F 109.5 . .
H11D C11B H11F 109.5 . .
H11E C11B H11F 109.5 . .
C13 C12 Si1 115.4(3) . .
C13 C12 H12A 108.4 . .
Si1 C12 H12A 108.4 . .
C13 C12 H12B 108.4 . .
Si1 C12 H12B 108.4 . .
H12A C12 H12B 107.5 . .
C12 C13 H13A 109.5 . .
C12 C13 H13B 109.5 . .
H13A C13 H13B 109.5 . .
C12 C13 H13C 109.5 . .
H13A C13 H13C 109.5 . .
H13B C13 H13C 109.5 . .

loop_
_geom_bond_atom_site_label_1
_geom_bond_atom_site_label_2
_geom_bond_distance
_geom_bond_site_symmetry_2
Cu1 C1 1.949(4) .
Cu1 Cu1 2.2854(9) 2
Cu1 Si1 2.4232(9) .
Cu1 Si1 2.5922(8) 2
Si1 C12 1.934(3) .
Si1 Si3 2.3540(12) .
Si1 Si2 2.3567(11) .
Si1 Cu1 2.5922(8) 2
Si2 C7 1.873(5) .
Si2 C8 1.885(4) .
Si2 C6 1.887(4) .
Si3 C9 1.855(6) .
Si3 C10 1.866(5) .
Si3 C11B 1.878(14) .
Si3 C11 1.903(18) .
N1 C1 1.331(6) .
N1 C2 1.395(10) .
N1 C4 1.437(9) .
N2 C3 1.391(8) .
N2 C1 1.399(7) .
N2 C5 1.441(8) .
C2 C3 1.271(14) .
C2 H2 0.9500 .
C3 H3 0.9500 .
C4 H4A 0.9800 .
C4 H4B 0.9800 .
C4 H4C 0.9800 .
C5 H5A 0.9800 .
C5 H5B 0.9800 .
C5 H5C 0.9800 .
C6 H6A 0.9800 .
C6 H6B 0.9800 .
C6 H6C 0.9800 .
C7 H7A 0.9800 .
C7 H7B 0.9800 .
C7 H7C 0.9800 .
C8 H8A 0.9800 .
C8 H8B 0.9800 .
C8 H8C 0.9800 .
C9 H9A 0.9800 .
C9 H9B 0.9800 .
C9 H9C 0.9800 .
C10 H10A 0.9800 .
C10 H10B 0.9800 .
C10 H10C 0.9800 .
C11 H11A 0.9800 .
C11 H11B 0.9800 .
C11 H11C 0.9800 .
C11B H11D 0.9800 .
C11B H11E 0.9800 .
C11B H11F 0.9800 .
C12 C13 1.509(6) .
C12 H12A 0.9900 .
C12 H12B 0.9900 .
C13 H13A 0.9800 .
C13 H13B 0.9800 .
C13 H13C 0.9800 .

loop_
_geom_torsion_atom_site_label_1
_geom_torsion_atom_site_label_2
_geom_torsion_atom_site_label_3
_geom_torsion_atom_site_label_4
_geom_torsion
_geom_torsion_site_symmetry_1
_geom_torsion_site_symmetry_4
C1 Cu1 Si1 C12 151.7(2) . .
Cu1 Cu1 Si1 C12 -56.39(15) 2 .
Si1 Cu1 Si1 C12 -31.60(16) 2 .
C1 Cu1 Si1 Si3 -61.95(18) . .
Cu1 Cu1 Si1 Si3 89.99(5) 2 .
Si1 Cu1 Si1 Si3 114.78(6) 2 .
C1 Cu1 Si1 Si2 45.49(18) . .
Cu1 Cu1 Si1 Si2 -162.58(4) 2 .
Si1 Cu1 Si1 Si2 -137.79(3) 2 .
C1 Cu1 Si1 Cu1 -151.94(18) . 2
Si1 Cu1 Si1 Cu1 24.79(4) 2 2
C12 Si1 Si2 C7 -76.4(3) . .
Si3 Si1 Si2 C7 -179.7(2) . .
Cu1 Si1 Si2 C7 54.0(2) . .
Cu1 Si1 Si2 C7 29.4(2) 2 .
C12 Si1 Si2 C8 40.4(3) . .
Si3 Si1 Si2 C8 -62.9(2) . .
Cu1 Si1 Si2 C8 170.8(2) . .
Cu1 Si1 Si2 C8 146.2(2) 2 .
C12 Si1 Si2 C6 162.9(2) . .
Si3 Si1 Si2 C6 59.6(2) . .
Cu1 Si1 Si2 C6 -66.7(2) . .
Cu1 Si1 Si2 C6 -91.3(2) 2 .
C12 Si1 Si3 C9 -164.7(4) . .
Si2 Si1 Si3 C9 -61.9(4) . .
Cu1 Si1 Si3 C9 41.5(4) . .
Cu1 Si1 Si3 C9 100.6(4) 2 .
C12 Si1 Si3 C10 -42.1(3) . .
Si2 Si1 Si3 C10 60.6(3) . .
Cu1 Si1 Si3 C10 164.0(3) . .
Cu1 Si1 Si3 C10 -136.9(3) 2 .
C12 Si1 Si3 C11B 89.2(13) . .
Si2 Si1 Si3 C11B -168.1(13) . .
Cu1 Si1 Si3 C11B -64.7(13) . .
Cu1 Si1 Si3 C11B -5.6(13) 2 .
C12 Si1 Si3 C11 59(2) . .
Si2 Si1 Si3 C11 162(2) . .
Cu1 Si1 Si3 C11 -95(2) . .
Cu1 Si1 Si3 C11 -36(2) 2 .
C2 N1 C1 N2 -0.5(6) . .
C4 N1 C1 N2 -178.8(5) . .
C2 N1 C1 Cu1 -179.9(5) . .
C4 N1 C1 Cu1 1.7(7) . .
C3 N2 C1 N1 1.3(5) . .
C5 N2 C1 N1 178.1(5) . .
C3 N2 C1 Cu1 -179.4(4) . .
C5 N2 C1 Cu1 -2.5(7) . .
Cu1 Cu1 C1 N1 -34.8(5) 2 .
Si1 Cu1 C1 N1 71.0(4) . .
Si1 Cu1 C1 N1 -105.9(3) 2 .
Cu1 Cu1 C1 N2 145.9(3) 2 .
Si1 Cu1 C1 N2 -108.3(3) . .
Si1 Cu1 C1 N2 74.8(4) 2 .
C1 N1 C2 C3 -0.6(10) . .
C4 N1 C2 C3 177.7(8) . .
N1 C2 C3 N2 1.4(11) . .
C1 N2 C3 C2 -1.8(10) . .
C5 N2 C3 C2 -178.5(8) . .
Si3 Si1 C12 C13 -176.0(3) . .
Si2 Si1 C12 C13 79.6(3) . .
Cu1 Si1 C12 C13 -23.8(4) . .
Cu1 Si1 C12 C13 -66.2(3) 2 .
